data_4033214
loop_
_publ_author_name
'Yang, Ren-Yin'
'Sun, Jing'
'Tao, Yao'
'Sun, Qiu'
'Yan, Chao-Guo'

_publ_section_title
;
 TfOH-Catalyzed One-Pot Domino Reaction for Diastereoselective Synthesis
 of Polysubstituted Tetrahydrospiro[carbazole-1,3'-indoline]s.
;
_journal_issue 24
_journal_name_full 'The Journal of organic chemistry'
_journal_page_first 13277
_journal_page_last 13287
_journal_paper_doi 10.1021/acs.joc.7b02397
_journal_volume 82
_journal_year 2017
_chemical_absolute_configuration ad
_chemical_formula_moiety 'C40 H31 Cl N2 O2'
_chemical_formula_sum 'C40 H31 Cl N2 O2'
_chemical_formula_weight 607.12
_space_group_crystal_system tetragonal
_space_group_IT_number 78
_space_group_name_Hall 'P 4cw'
_space_group_name_H-M_alt 'P 43'
_symmetry_space_group_name_Hall 'P 4cw'
_symmetry_space_group_name_H-M 'P 43'
_atom_sites_solution_hydrogens geom
_audit_creation_method SHELXL-2014/7
_cell_angle_alpha 90
_cell_angle_beta 90
_cell_angle_gamma 90
_cell_formula_units_Z 8
_cell_length_a 12.0103(8)
_cell_length_b 12.0103(8)
_cell_length_c 43.759(3)
_cell_measurement_reflns_used 6997
_cell_measurement_temperature 296(2)
_cell_measurement_theta_max 19.59
_cell_measurement_theta_min 2.44
_cell_volume 6312.1(7)
_computing_structure_refinement 'SHELXL-2014/7 (Sheldrick, 2014)'
_diffrn_ambient_temperature 296(2)
_diffrn_measured_fraction_theta_full 0.998
_diffrn_measured_fraction_theta_max 0.998
_diffrn_measurement_device_type 'CCD area detector'
_diffrn_measurement_method 'phi and omega scans'
_diffrn_radiation_source 'fine-focus sealed tube'
_diffrn_radiation_type MoK\a
_diffrn_radiation_wavelength 0.71073
_diffrn_reflns_av_R_equivalents 0.0767
_diffrn_reflns_av_unetI/netI 0.1351
_diffrn_reflns_Laue_measured_fraction_full 0.998
_diffrn_reflns_Laue_measured_fraction_max 0.998
_diffrn_reflns_limit_h_max 12
_diffrn_reflns_limit_h_min -14
_diffrn_reflns_limit_k_max 14
_diffrn_reflns_limit_k_min -11
_diffrn_reflns_limit_l_max 53
_diffrn_reflns_limit_l_min -52
_diffrn_reflns_number 31405
_diffrn_reflns_point_group_measured_fraction_full 0.998
_diffrn_reflns_point_group_measured_fraction_max 0.998
_diffrn_reflns_theta_full 25.242
_diffrn_reflns_theta_max 25.994
_diffrn_reflns_theta_min 2.197
_exptl_absorpt_coefficient_mu 0.160
_exptl_absorpt_correction_T_max 0.969
_exptl_absorpt_correction_T_min 0.956
_exptl_absorpt_correction_type multi-scan
_exptl_absorpt_process_details sadabs
_exptl_crystal_colour colorless
_exptl_crystal_density_diffrn 1.278
_exptl_crystal_description block
_exptl_crystal_F_000 2544
_exptl_crystal_size_max 0.280
_exptl_crystal_size_mid 0.240
_exptl_crystal_size_min 0.200
_refine_diff_density_max 0.624
_refine_diff_density_min -0.523
_refine_diff_density_rms 0.133
_refine_ls_abs_structure_details
;
 Refined as an inversion twin.
;
_refine_ls_abs_structure_Flack 0.3(4)
_refine_ls_extinction_coef 0.011(2)
_refine_ls_extinction_expression Fc^*^=kFc[1+0.001xFc^2^\l^3^/sin(2\q)]^-1/4^
_refine_ls_extinction_method 'SHELXL-2014/7 (Sheldrick 2014'
_refine_ls_goodness_of_fit_ref 1.092
_refine_ls_hydrogen_treatment constr
_refine_ls_matrix_type full
_refine_ls_number_parameters 815
_refine_ls_number_reflns 12171
_refine_ls_number_restraints 278
_refine_ls_restrained_S_all 1.085
_refine_ls_R_factor_all 0.2475
_refine_ls_R_factor_gt 0.1680
_refine_ls_shift/su_max 0.000
_refine_ls_shift/su_mean 0.000
_refine_ls_structure_factor_coef Fsqd
_refine_ls_weighting_details 'w=1/[\s^2^(Fo^2^)+(0.1700P)^2^+35.2000P] where P=(Fo^2^+2Fc^2^)/3'
_refine_ls_weighting_scheme calc
_refine_ls_wR_factor_gt 0.4082
_refine_ls_wR_factor_ref 0.4526
_reflns_Friedel_coverage 0.973
_reflns_Friedel_fraction_full 0.998
_reflns_Friedel_fraction_max 0.999
_reflns_number_gt 6471
_reflns_number_total 12171
_reflns_threshold_expression 'I > 2\s(I)'
_cod_data_source_file jo7b02397_si_002.cif
_cod_data_source_block 2c
_cod_depositor_comments 'Adding full bibliography for 4033209--4033221.cif.'
_cod_original_cell_volume 6312.1(9)
_cod_database_code 4033214
_shelx_shelxl_version_number 2014/7
_shelx_space_group_comment
;
The symmetry employed for this shelxl refinement is uniquely defined
by the following loop, which should always be used as a source of
symmetry information in preference to the above space-group names.
They are only intended as comments.
;
_shelx_estimated_absorpt_t_min 0.957
_shelx_estimated_absorpt_t_max 0.969

loop_
_space_group_symop_operation_xyz
'x, y, z'
'-y, x, z+3/4'
'y, -x, z+1/4'
'-x, -y, z+1/2'

loop_
_atom_site_label
_atom_site_type_symbol
_atom_site_fract_x
_atom_site_fract_y
_atom_site_fract_z
_atom_site_U_iso_or_equiv
_atom_site_adp_type
_atom_site_occupancy
_atom_site_site_symmetry_order
_atom_site_calc_flag
_atom_site_refinement_flags_posn
_atom_site_refinement_flags_adp
C1 C 0.2471(16) 0.0103(15) 0.3932(4) 0.055(5) Uani 1 1 d . .
C2 C 0.2190(14) -0.0615(16) 0.3710(5) 0.061(5) Uani 1 1 d . .
H2 H 0.2645 -0.0811 0.3547 0.073 Uiso 1 1 calc R U
C3 C 0.1103(15) -0.1033(18) 0.3760(6) 0.071(6) Uani 1 1 d . .
H3 H 0.0873 -0.1585 0.3625 0.085 Uiso 1 1 calc R U
C4 C 0.0388(18) -0.0756(19) 0.3965(8) 0.098(9) Uani 1 1 d . .
H4 H -0.0334 -0.1036 0.3962 0.118 Uiso 1 1 calc R U
C5 C 0.0725(13) -0.0034(17) 0.4191(5) 0.057(5) Uani 1 1 d . .
H5 H 0.0250 0.0138 0.4352 0.068 Uiso 1 1 calc R U
C6 C 0.1775(18) 0.0436(15) 0.4177(4) 0.061(5) Uani 1 1 d . .
C7 C 0.2456(18) 0.1208(17) 0.4367(5) 0.069(6) Uani 1 1 d . .
C8 C 0.3388(13) 0.1266(14) 0.4259(4) 0.042(4) Uani 1 1 d . .
C9 C 0.064(2) 0.312(2) 0.4464(5) 0.083(5) Uani 1 1 d . U
H9 H 0.1199 0.3420 0.4343 0.100 Uiso 1 1 calc R U
C10 C -0.037(2) 0.356(2) 0.4444(6) 0.093(5) Uani 1 1 d . U
H10 H -0.0501 0.4100 0.4295 0.112 Uiso 1 1 calc R U
C11 C -0.120(2) 0.326(3) 0.4631(6) 0.099(5) Uani 1 1 d . U
H11 H -0.1891 0.3616 0.4634 0.119 Uiso 1 1 calc R U
C12 C -0.094(2) 0.240(2) 0.4814(6) 0.095(5) Uani 1 1 d . U
H12 H -0.1509 0.2156 0.4943 0.115 Uiso 1 1 calc R U
C13 C 0.010(2) 0.181(2) 0.4836(6) 0.089(5) Uani 1 1 d . U
H13 H 0.0203 0.1197 0.4964 0.107 Uiso 1 1 calc R U
C14 C 0.0930(19) 0.221(2) 0.4655(5) 0.074(4) Uani 1 1 d . U
C15 C 0.2145(15) 0.1770(19) 0.4657(4) 0.065(5) Uani 1 1 d . .
H15 H 0.2170 0.1193 0.4815 0.078 Uiso 1 1 calc R U
C16 C 0.2972(15) 0.2621(17) 0.4749(5) 0.062(5) Uani 1 1 d . .
H16A H 0.2898 0.2784 0.4965 0.075 Uiso 1 1 calc R U
H16B H 0.2846 0.3304 0.4635 0.075 Uiso 1 1 calc R U
C17 C 0.745(3) 0.511(2) 0.3718(8) 0.112(6) Uani 1 1 d . U
H17 H 0.7464 0.4916 0.3512 0.134 Uiso 1 1 calc R U
C18 C 0.828(3) 0.581(2) 0.3818(8) 0.109(6) Uani 1 1 d . U
H18 H 0.8837 0.6020 0.3682 0.131 Uiso 1 1 calc R U
C19 C 0.832(3) 0.618(2) 0.4089(8) 0.104(6) Uani 1 1 d . U
H19 H 0.8946 0.6559 0.4161 0.125 Uiso 1 1 calc R U
C20 C 0.734(2) 0.599(2) 0.4287(7) 0.102(6) Uani 1 1 d . U
H20 H 0.7256 0.6380 0.4470 0.122 Uiso 1 1 calc R U
C21 C 0.660(3) 0.527(2) 0.4203(7) 0.106(6) Uani 1 1 d . U
H21 H 0.6024 0.5115 0.4339 0.127 Uiso 1 1 calc R U
C22 C 0.660(3) 0.467(2) 0.3897(7) 0.101(6) Uani 1 1 d . U
C23 C 0.580(2) 0.391(2) 0.3789(5) 0.082(7) Uani 1 1 d . .
H23A H 0.6099 0.3512 0.3615 0.098 Uiso 1 1 calc R U
H23B H 0.5147 0.4319 0.3719 0.098 Uiso 1 1 calc R U
C24 C 0.4388(16) 0.295(2) 0.4162(5) 0.082(8) Uani 1 1 d . .
C25 C 0.4384(17) 0.1932(15) 0.4358(4) 0.060(5) Uani 1 1 d . .
C26 C 0.5548(14) 0.1487(19) 0.4303(4) 0.061(5) Uani 1 1 d . .
C27 C 0.6068(14) 0.0561(15) 0.4432(4) 0.054(4) Uani 1 1 d . .
H27 H 0.5697 0.0047 0.4554 0.065 Uiso 1 1 calc R U
C28 C 0.7144(17) 0.048(2) 0.4363(6) 0.078(7) Uani 1 1 d . .
C29 C 0.7739(15) 0.1094(17) 0.4167(5) 0.062(5) Uani 1 1 d . .
H29 H 0.8469 0.0914 0.4117 0.075 Uiso 1 1 calc R U
C30 C 0.7237(18) 0.196(2) 0.4050(6) 0.077(6) Uani 1 1 d . .
H30 H 0.7641 0.2434 0.3923 0.093 Uiso 1 1 calc R U
C31 C 0.6159(16) 0.2194(15) 0.4105(4) 0.057(5) Uani 1 1 d . .
C32 C 0.4143(15) 0.2178(17) 0.4682(4) 0.057(5) Uani 1 1 d . .
H32 H 0.4190 0.1461 0.4788 0.069 Uiso 1 1 calc R U
C33 C 0.5026(14) 0.2950(14) 0.4842(4) 0.049(4) Uani 1 1 d . .
C34 C 0.5741(13) 0.2584(14) 0.5092(4) 0.046(4) Uani 1 1 d . .
C35 C 0.6409(18) 0.3349(17) 0.5235(5) 0.071(6) Uani 1 1 d . .
H35 H 0.6349 0.4099 0.5184 0.085 Uiso 1 1 calc R U
C36 C 0.716(2) 0.303(2) 0.5449(5) 0.078(7) Uani 1 1 d . .
H36 H 0.7616 0.3570 0.5533 0.094 Uiso 1 1 calc R U
C37 C 0.727(2) 0.202(2) 0.5545(5) 0.084(7) Uani 1 1 d . .
C38 C 0.813(4) 0.160(3) 0.5771(9) 0.158(17) Uani 1 1 d . .
H38A H 0.8864 0.1740 0.5692 0.237 Uiso 1 1 calc R U
H38B H 0.8032 0.0817 0.5801 0.237 Uiso 1 1 calc R U
H38C H 0.8041 0.1983 0.5962 0.237 Uiso 1 1 calc R U
C39 C 0.6566(19) 0.1129(18) 0.5410(6) 0.079(7) Uani 1 1 d . .
H39 H 0.6636 0.0389 0.5469 0.095 Uiso 1 1 calc R U
C40 C 0.5788(18) 0.1466(15) 0.5187(5) 0.065(6) Uani 1 1 d . .
H40 H 0.5302 0.0947 0.5103 0.078 Uiso 1 1 calc R U
C41 C 0.7440(17) 0.5272(19) 0.6030(5) 0.073(5) Uani 1 1 d . U
C42 C 0.780(2) 0.470(2) 0.6260(6) 0.085(5) Uani 1 1 d . U
H42 H 0.7306 0.4603 0.6423 0.102 Uiso 1 1 calc R U
C43 C 0.869(2) 0.429(2) 0.6285(7) 0.093(6) Uani 1 1 d . U
H43 H 0.8898 0.3947 0.6466 0.112 Uiso 1 1 calc R U
C44 C 0.951(2) 0.433(3) 0.6004(7) 0.115(11) Uani 1 1 d . .
H44 H 1.0148 0.3901 0.5990 0.138 Uiso 1 1 calc R U
C45 C 0.9174(19) 0.508(2) 0.5779(6) 0.086(6) Uani 1 1 d . U
H45 H 0.9696 0.5315 0.5636 0.103 Uiso 1 1 calc R U
C46 C 0.8108(17) 0.5480(19) 0.5760(5) 0.075(5) Uani 1 1 d . U
C47 C 0.7495(14) 0.6196(16) 0.5582(4) 0.058(5) Uani 1 1 d . .
C48 C 0.6456(15) 0.6395(15) 0.5715(4) 0.055(5) Uani 1 1 d . .
C49 C 0.929(2) 0.797(3) 0.5405(6) 0.099(5) Uani 1 1 d . U
H49 H 0.8808 0.8248 0.5553 0.119 Uiso 1 1 calc R U
C50 C 1.032(2) 0.842(3) 0.5377(6) 0.109(6) Uani 1 1 d . U
H50 H 1.0505 0.9067 0.5481 0.131 Uiso 1 1 calc R U
C51 C 1.107(3) 0.793(3) 0.5199(7) 0.115(6) Uani 1 1 d . U
H51 H 1.1791 0.8209 0.5195 0.138 Uiso 1 1 calc R U
C52 C 1.083(2) 0.709(3) 0.5035(7) 0.118(6) Uani 1 1 d . U
H52 H 1.1363 0.6808 0.4901 0.142 Uiso 1 1 calc R U
C53 C 0.975(2) 0.658(3) 0.5051(7) 0.113(6) Uani 1 1 d . U
H53 H 0.9595 0.5919 0.4949 0.135 Uiso 1 1 calc R U
C54 C 0.895(2) 0.714(3) 0.5229(5) 0.092(5) Uani 1 1 d . U
C55 C 0.7814(19) 0.6611(18) 0.5260(4) 0.065(5) Uani 1 1 d . .
H55 H 0.7757 0.5990 0.5115 0.078 Uiso 1 1 calc R U
C56 C 0.695(2) 0.754(3) 0.5166(5) 0.108(12) Uani 1 1 d . .
H56A H 0.7111 0.8217 0.5280 0.129 Uiso 1 1 calc R U
H56B H 0.7041 0.7711 0.4950 0.129 Uiso 1 1 calc R U
C57 C 0.213(3) 1.005(2) 0.6076(6) 0.099(5) Uani 1 1 d . U
H57 H 0.1994 0.9721 0.6265 0.118 Uiso 1 1 calc R U
C58 C 0.130(3) 1.069(2) 0.5938(6) 0.098(5) Uani 1 1 d . U
H58 H 0.0575 1.0732 0.6010 0.118 Uiso 1 1 calc R U
C59 C 0.168(3) 1.127(2) 0.5681(6) 0.098(5) Uani 1 1 d . U
H59 H 0.1207 1.1805 0.5600 0.118 Uiso 1 1 calc R U
C60 C 0.265(2) 1.112(2) 0.5540(6) 0.100(5) Uani 1 1 d . U
H60 H 0.2794 1.1448 0.5351 0.120 Uiso 1 1 calc R U
C61 C 0.349(3) 1.043(2) 0.5689(6) 0.096(5) Uani 1 1 d . U
H61 H 0.4215 1.0379 0.5614 0.115 Uiso 1 1 calc R U
C62 C 0.318(2) 0.988(2) 0.5937(6) 0.091(5) Uani 1 1 d . U
C63 C 0.407(2) 0.9086(17) 0.6111(5) 0.078(7) Uani 1 1 d . .
H63A H 0.4705 0.9523 0.6177 0.093 Uiso 1 1 calc R U
H63B H 0.3728 0.8753 0.6289 0.093 Uiso 1 1 calc R U
C64 C 0.3758(13) 0.7277(14) 0.5810(4) 0.047(4) Uani 1 1 d . .
C65 C 0.2668(19) 0.7083(18) 0.5888(5) 0.076(6) Uani 1 1 d . .
H65 H 0.2257 0.7581 0.6005 0.091 Uiso 1 1 calc R U
C66 C 0.2204(17) 0.6056(16) 0.5775(4) 0.060(5) Uani 1 1 d . U
H66 H 0.1480 0.5863 0.5830 0.073 Uiso 1 1 calc R U
C67 C 0.2777(16) 0.5381(14) 0.5597(5) 0.061(5) Uani 1 1 d . .
C68 C 0.3907(15) 0.5610(14) 0.5521(4) 0.053(5) Uani 1 1 d . .
H68 H 0.4302 0.5113 0.5399 0.064 Uiso 1 1 calc R U
C69 C 0.4414(18) 0.6555(15) 0.5625(5) 0.064(5) Uani 1 1 d . .
C70 C 0.5505(14) 0.7071(17) 0.5581(4) 0.057(5) Uani 1 1 d . .
C71 C 0.5467(16) 0.8176(16) 0.5762(4) 0.056(5) Uani 1 1 d . .
C72 C 0.5725(15) 0.7168(14) 0.5229(4) 0.054(5) Uani 1 1 d . .
H72 H 0.5638 0.6421 0.5142 0.065 Uiso 1 1 calc R U
C73 C 0.4841(19) 0.7913(16) 0.5080(5) 0.066(6) Uani 1 1 d . .
C74 C 0.4226(19) 0.7499(16) 0.4816(5) 0.070(4) Uani 1 1 d . U
C75 C 0.4213(19) 0.6399(16) 0.4723(5) 0.075(4) Uani 1 1 d . U
H75 H 0.4694 0.5891 0.4814 0.090 Uiso 1 1 calc R U
C76 C 0.351(2) 0.6055(17) 0.4501(6) 0.082(5) Uani 1 1 d . U
H76 H 0.3520 0.5311 0.4443 0.098 Uiso 1 1 calc R U
C77 C 0.276(2) 0.6778(18) 0.4356(5) 0.081(5) Uani 1 1 d . U
C78 C 0.198(2) 0.636(3) 0.4095(9) 0.152(16) Uani 1 1 d . .
H78A H 0.2202 0.5627 0.4033 0.228 Uiso 1 1 calc R U
H78B H 0.2032 0.6858 0.3923 0.228 Uiso 1 1 calc R U
H78C H 0.1226 0.6343 0.4167 0.228 Uiso 1 1 calc R U
C79 C 0.2809(19) 0.7863(17) 0.4448(5) 0.077(5) Uani 1 1 d . U
H79 H 0.2366 0.8382 0.4348 0.092 Uiso 1 1 calc R U
C80 C 0.348(2) 0.8223(18) 0.4681(5) 0.077(5) Uani 1 1 d . U
H80 H 0.3426 0.8955 0.4749 0.093 Uiso 1 1 calc R U
Cl1 Cl 0.7842(5) -0.0762(6) 0.45093(16) 0.097(2) Uani 1 1 d . .
Cl2 Cl 0.2148(6) 0.4213(6) 0.5468(2) 0.131(4) Uani 1 1 d . .
N1 N 0.3499(13) 0.0632(13) 0.3982(3) 0.057(4) Uani 1 1 d . .
H1 H 0.4083 0.0584 0.3869 0.069 Uiso 1 1 calc R U
N2 N 0.5461(14) 0.3128(14) 0.4015(4) 0.072(5) Uani 1 1 d . .
N3 N 0.6428(17) 0.5875(16) 0.5995(4) 0.081(6) Uani 1 1 d . .
H3A H 0.5894 0.5909 0.6126 0.098 Uiso 1 1 calc R U
N4 N 0.4462(17) 0.8145(13) 0.5882(3) 0.068(5) Uani 1 1 d . .
O1 O 0.3649(11) 0.3688(13) 0.4101(3) 0.071(4) Uani 1 1 d . .
O2 O 0.5054(15) 0.3881(13) 0.4739(4) 0.087(5) Uani 1 1 d . .
O3 O 0.6163(12) 0.8856(14) 0.5794(4) 0.089(5) Uani 1 1 d . .
O4 O 0.4851(15) 0.8898(13) 0.5150(4) 0.088(5) Uani 1 1 d . .

loop_
_atom_site_aniso_label
_atom_site_aniso_U_11
_atom_site_aniso_U_22
_atom_site_aniso_U_33
_atom_site_aniso_U_23
_atom_site_aniso_U_13
_atom_site_aniso_U_12
C1 0.061(12) 0.044(10) 0.060(12) -0.008(9) -0.016(9) -0.007(8)
C2 0.032(9) 0.067(12) 0.083(14) -0.025(11) 0.009(9) 0.014(8)
C3 0.031(10) 0.068(13) 0.114(18) -0.009(12) -0.010(11) 0.010(9)
C4 0.039(11) 0.059(13) 0.20(3) -0.001(17) 0.006(16) -0.009(10)
C5 0.026(9) 0.081(13) 0.063(12) -0.001(10) -0.019(8) -0.007(9)
C6 0.082(14) 0.051(11) 0.050(11) -0.020(8) -0.030(10) 0.030(10)
C7 0.064(14) 0.072(13) 0.070(13) -0.041(11) -0.028(11) 0.023(10)
C8 0.027(8) 0.048(10) 0.052(10) -0.014(8) -0.009(7) 0.000(7)
C9 0.086(10) 0.090(11) 0.075(10) -0.002(8) 0.004(9) 0.018(9)
C10 0.085(10) 0.109(12) 0.084(11) -0.003(9) -0.004(9) 0.019(9)
C11 0.086(10) 0.122(12) 0.091(11) -0.005(10) 0.000(9) 0.011(10)
C12 0.082(10) 0.117(12) 0.088(11) -0.004(9) 0.020(9) 0.012(9)
C13 0.087(10) 0.104(11) 0.077(10) -0.003(9) 0.018(9) 0.006(9)
C14 0.071(9) 0.086(10) 0.064(9) -0.006(8) 0.013(8) 0.011(8)
C15 0.045(10) 0.100(16) 0.050(11) -0.015(11) -0.006(8) -0.015(10)
C16 0.048(11) 0.072(13) 0.066(13) -0.004(10) -0.008(9) 0.006(9)
C17 0.117(13) 0.080(11) 0.139(13) 0.035(10) 0.034(11) -0.005(9)
C18 0.111(12) 0.075(11) 0.142(13) 0.036(11) 0.033(12) -0.001(9)
C19 0.111(12) 0.067(10) 0.135(14) 0.038(10) 0.029(12) 0.003(9)
C20 0.113(12) 0.064(10) 0.128(13) 0.037(10) 0.025(11) 0.005(9)
C21 0.116(12) 0.077(11) 0.124(13) 0.035(10) 0.021(11) -0.003(9)
C22 0.112(12) 0.069(11) 0.122(13) 0.044(9) 0.022(11) -0.001(9)
C23 0.079(15) 0.093(17) 0.075(15) 0.033(13) -0.017(12) 0.003(13)
C24 0.041(11) 0.13(2) 0.074(15) -0.032(14) -0.012(10) 0.044(13)
C25 0.077(13) 0.051(11) 0.051(11) -0.019(9) -0.019(10) 0.020(9)
C26 0.031(9) 0.093(15) 0.060(12) -0.005(11) -0.003(8) 0.010(9)
C27 0.041(10) 0.056(11) 0.066(12) 0.003(9) 0.004(8) -0.005(8)
C28 0.050(12) 0.089(16) 0.095(17) 0.034(13) -0.017(11) 0.000(11)
C29 0.033(9) 0.065(12) 0.089(15) 0.017(11) -0.009(10) -0.009(9)
C30 0.060(13) 0.087(16) 0.085(16) -0.008(13) 0.018(12) 0.010(12)
C31 0.061(12) 0.048(10) 0.061(12) 0.020(9) -0.001(9) -0.001(9)
C32 0.050(10) 0.072(12) 0.050(11) -0.008(9) -0.001(8) 0.007(9)
C33 0.044(10) 0.037(10) 0.067(12) -0.008(9) 0.005(9) -0.004(7)
C34 0.040(9) 0.049(10) 0.048(10) -0.010(8) 0.012(8) -0.019(8)
C35 0.080(14) 0.051(11) 0.083(15) -0.015(10) -0.022(12) -0.034(10)
C36 0.080(15) 0.064(14) 0.090(16) 0.007(12) -0.035(13) -0.032(12)
C37 0.083(16) 0.10(2) 0.065(14) -0.038(14) -0.017(12) 0.000(14)
C38 0.21(4) 0.11(2) 0.15(3) 0.02(2) -0.13(3) -0.01(2)
C39 0.079(15) 0.057(13) 0.102(17) 0.034(12) -0.017(13) -0.013(11)
C40 0.084(14) 0.042(10) 0.069(12) 0.003(9) -0.035(11) -0.030(10)
C41 0.051(9) 0.082(10) 0.087(10) 0.035(8) -0.018(8) -0.031(8)
C42 0.067(10) 0.087(11) 0.102(11) 0.042(9) -0.018(10) -0.018(9)
C43 0.080(12) 0.089(13) 0.110(14) 0.043(11) -0.017(12) -0.006(11)
C44 0.059(15) 0.14(2) 0.15(3) -0.03(2) -0.069(17) 0.036(15)
C45 0.060(9) 0.091(12) 0.106(13) 0.026(11) -0.018(11) -0.034(10)
C46 0.054(8) 0.080(10) 0.090(11) 0.027(9) -0.015(8) -0.038(8)
C47 0.037(10) 0.072(13) 0.065(12) 0.011(10) 0.006(9) -0.023(9)
C48 0.059(11) 0.049(10) 0.056(11) 0.021(9) 0.002(9) 0.028(8)
C49 0.073(9) 0.143(14) 0.081(11) -0.020(9) 0.001(9) -0.048(10)
C50 0.084(10) 0.155(14) 0.089(12) -0.005(10) 0.008(9) -0.055(10)
C51 0.083(11) 0.166(15) 0.098(12) 0.002(11) 0.015(9) -0.046(11)
C52 0.089(10) 0.165(15) 0.101(12) -0.005(11) 0.030(10) -0.035(11)
C53 0.084(11) 0.158(14) 0.096(12) -0.016(10) 0.023(9) -0.030(10)
C54 0.068(10) 0.135(14) 0.073(11) -0.018(9) 0.016(8) -0.043(9)
C55 0.084(15) 0.065(13) 0.046(11) -0.006(9) -0.014(10) -0.004(11)
C56 0.099(19) 0.17(3) 0.054(13) -0.016(16) 0.023(13) -0.10(2)
C57 0.123(13) 0.101(12) 0.072(10) -0.005(9) 0.005(9) 0.008(10)
C58 0.118(12) 0.107(12) 0.070(10) 0.000(9) 0.010(9) 0.010(10)
C59 0.112(12) 0.104(12) 0.079(10) 0.001(9) 0.014(9) 0.007(10)
C60 0.116(13) 0.106(12) 0.076(10) 0.003(9) 0.016(9) 0.008(10)
C61 0.112(12) 0.100(12) 0.075(10) -0.002(9) 0.005(9) 0.001(10)
C62 0.114(12) 0.097(12) 0.063(10) -0.009(8) 0.007(9) -0.002(10)
C63 0.091(16) 0.062(13) 0.079(15) -0.034(11) -0.019(12) 0.033(12)
C64 0.038(9) 0.046(10) 0.058(11) 0.005(8) -0.002(8) -0.007(8)
C65 0.084(15) 0.065(13) 0.078(15) 0.006(11) 0.008(12) -0.028(11)
C66 0.060(5) 0.060(5) 0.061(5) -0.0002(15) 0.0003(15) -0.0005(15)
C67 0.061(12) 0.038(9) 0.084(14) 0.022(9) 0.008(10) -0.010(9)
C68 0.055(11) 0.035(9) 0.069(12) 0.010(8) 0.005(9) -0.022(8)
C69 0.080(14) 0.046(11) 0.066(13) 0.024(10) -0.017(11) -0.017(10)
C70 0.044(10) 0.069(12) 0.058(11) 0.027(9) -0.018(8) -0.018(9)
C71 0.054(12) 0.057(12) 0.058(12) 0.022(9) 0.002(9) 0.001(10)
C72 0.063(12) 0.038(9) 0.061(11) -0.016(8) 0.012(9) -0.023(9)
C73 0.097(16) 0.040(11) 0.062(12) -0.014(9) 0.020(11) -0.016(10)
C74 0.081(10) 0.045(7) 0.085(10) -0.011(7) -0.027(8) 0.016(7)
C75 0.088(10) 0.044(7) 0.092(10) -0.011(8) -0.040(8) 0.014(8)
C76 0.102(11) 0.049(8) 0.095(10) -0.014(8) -0.048(9) 0.013(8)
C77 0.100(11) 0.058(8) 0.084(10) -0.010(8) -0.039(8) 0.020(8)
C78 0.054(15) 0.21(4) 0.19(4) -0.08(3) -0.073(19) 0.012(19)
C79 0.092(10) 0.053(7) 0.085(10) 0.007(8) -0.028(8) 0.026(8)
C80 0.096(11) 0.052(8) 0.085(10) -0.004(8) -0.020(8) 0.023(8)
Cl1 0.073(4) 0.090(4) 0.129(6) 0.043(4) 0.024(4) 0.036(3)
Cl2 0.092(5) 0.100(5) 0.200(9) -0.082(6) 0.051(5) -0.041(4)
N1 0.054(9) 0.071(10) 0.047(9) -0.030(8) -0.003(7) 0.018(8)
N2 0.073(12) 0.062(10) 0.080(12) 0.008(9) -0.019(10) 0.024(9)
N3 0.085(14) 0.085(13) 0.074(12) 0.005(10) -0.002(10) -0.051(11)
N4 0.107(15) 0.059(10) 0.037(8) 0.004(7) -0.006(9) 0.001(10)
O1 0.059(8) 0.103(11) 0.050(7) -0.007(7) -0.005(6) 0.028(8)
O2 0.117(13) 0.060(10) 0.085(11) 0.011(8) -0.027(9) 0.023(9)
O3 0.056(8) 0.096(11) 0.115(13) 0.015(10) -0.021(8) -0.049(8)
O4 0.119(13) 0.069(10) 0.074(10) -0.021(8) -0.016(9) -0.004(9)

loop_
_atom_type_symbol
_atom_type_description
_atom_type_scat_dispersion_real
_atom_type_scat_dispersion_imag
_atom_type_scat_source
C C 0.0033 0.0016 'International Tables Vol C Tables 4.2.6.8 and 6.1.1.4'
H H 0.0000 0.0000 'International Tables Vol C Tables 4.2.6.8 and 6.1.1.4'
N N 0.0061 0.0033 'International Tables Vol C Tables 4.2.6.8 and 6.1.1.4'
O O 0.0106 0.0060 'International Tables Vol C Tables 4.2.6.8 and 6.1.1.4'
Cl Cl 0.1484 0.1585 'International Tables Vol C Tables 4.2.6.8 and 6.1.1.4'

loop_
_geom_angle_atom_site_label_1
_geom_angle_atom_site_label_2
_geom_angle_atom_site_label_3
_geom_angle
C2 C1 N1 128.7(18)
C2 C1 C6 125.5(18)
N1 C1 C6 105.8(15)
C1 C2 C3 110.5(18)
C1 C2 H2 124.7
C3 C2 H2 124.7
C4 C3 C2 129(2)
C4 C3 H3 115.5
C2 C3 H3 115.5
C3 C4 C5 118(2)
C3 C4 H4 121.0
C5 C4 H4 121.0
C4 C5 C6 119.6(19)
C4 C5 H5 120.2
C6 C5 H5 120.2
C5 C6 C1 117.1(16)
C5 C6 C7 136.8(19)
C1 C6 C7 105.9(18)
C8 C7 C15 122.6(17)
C8 C7 C6 108.8(17)
C15 C7 C6 128(2)
C7 C8 N1 112.5(15)
C7 C8 C25 130.5(16)
N1 C8 C25 116.9(15)
C10 C9 C14 125(3)
C10 C9 H9 117.4
C14 C9 H9 117.4
C9 C10 C11 122(3)
C9 C10 H10 119.0
C11 C10 H10 119.0
C10 C11 C12 113(3)
C10 C11 H11 123.3
C12 C11 H11 123.3
C11 C12 C13 128(3)
C11 C12 H12 115.9
C13 C12 H12 115.9
C14 C13 C12 115(2)
C14 C13 H13 122.7
C12 C13 H13 122.7
C13 C14 C9 116(2)
C13 C14 C15 124(2)
C9 C14 C15 120(2)
C16 C15 C7 112.1(17)
C16 C15 C14 113.2(18)
C7 C15 C14 112.9(16)
C16 C15 H15 106.0
C7 C15 H15 106.0
C14 C15 H15 106.0
C15 C16 C32 108.9(17)
C15 C16 H16A 109.9
C32 C16 H16A 109.9
C15 C16 H16B 109.9
C32 C16 H16B 109.9
H16A C16 H16B 108.3
C18 C17 C22 126(3)
C18 C17 H17 117.1
C22 C17 H17 117.1
C19 C18 C17 123(3)
C19 C18 H18 118.6
C17 C18 H18 118.6
C18 C19 C20 117(3)
C18 C19 H19 121.3
C20 C19 H19 121.3
C21 C20 C19 119(3)
C21 C20 H20 120.5
C19 C20 H20 120.5
C20 C21 C22 125(3)
C20 C21 H21 117.6
C22 C21 H21 117.6
C17 C22 C23 124(3)
C17 C22 C21 108(3)
C23 C22 C21 127(3)
C22 C23 N2 113(2)
C22 C23 H23A 109.1
N2 C23 H23A 109.1
C22 C23 H23B 109.1
N2 C23 H23B 109.1
H23A C23 H23B 107.8
O1 C24 N2 115(2)
O1 C24 C25 133(2)
N2 C24 C25 112.0(16)
C32 C25 C24 112.9(16)
C32 C25 C8 103.2(16)
C24 C25 C8 105.8(15)
C32 C25 C26 113.8(16)
C24 C25 C26 101.2(17)
C8 C25 C26 120.0(15)
C27 C26 C31 119.5(16)
C27 C26 C25 129.1(18)
C31 C26 C25 111.3(17)
C28 C27 C26 113.6(18)
C28 C27 H27 123.2
C26 C27 H27 123.2
C27 C28 C29 129(2)
C27 C28 Cl1 115.1(16)
C29 C28 Cl1 115.4(17)
C30 C29 C28 116.3(19)
C30 C29 H29 121.8
C28 C29 H29 121.8
C29 C30 C31 123(2)
C29 C30 H30 118.7
C31 C30 H30 118.7
C30 C31 C26 118.9(18)
C30 C31 N2 131.7(19)
C26 C31 N2 109.2(16)
C25 C32 C16 115.6(16)
C25 C32 C33 114.4(16)
C16 C32 C33 109.2(15)
C25 C32 H32 105.6
C16 C32 H32 105.6
C33 C32 H32 105.6
O2 C33 C34 122.8(16)
O2 C33 C32 113.5(18)
C34 C33 C32 123.6(15)
C35 C34 C40 118.8(18)
C35 C34 C33 119.0(17)
C40 C34 C33 122.2(14)
C36 C35 C34 121(2)
C36 C35 H35 119.6
C34 C35 H35 119.6
C37 C36 C35 124(2)
C37 C36 H36 117.8
C35 C36 H36 117.8
C36 C37 C39 119(2)
C36 C37 C38 127(2)
C39 C37 C38 114(2)
C37 C38 H38A 109.5
C37 C38 H38B 109.5
H38A C38 H38B 109.5
C37 C38 H38C 109.5
H38A C38 H38C 109.5
H38B C38 H38C 109.5
C40 C39 C37 116.3(19)
C40 C39 H39 121.8
C37 C39 H39 121.8
C34 C40 C39 120.4(16)
C34 C40 H40 119.8
C39 C40 H40 119.8
C42 C41 N3 129(2)
C42 C41 C46 123(2)
N3 C41 C46 107.4(18)
C43 C42 C41 126(3)
C43 C42 H42 116.9
C41 C42 H42 116.9
C42 C43 C44 119(2)
C42 C43 H43 120.6
C44 C43 H43 120.6
C45 C44 C43 113(2)
C45 C44 H44 123.4
C43 C44 H44 123.4
C46 C45 C44 123(2)
C46 C45 H45 118.7
C44 C45 H45 118.7
C45 C46 C47 139(2)
C45 C46 C41 114(2)
C47 C46 C41 106(2)
C46 C47 C48 110.4(17)
C46 C47 C55 125.9(18)
C48 C47 C55 123.2(17)
N3 C48 C47 108.5(16)
N3 C48 C70 124.6(17)
C47 C48 C70 127.0(16)
C54 C49 C50 122(3)
C54 C49 H49 119.1
C50 C49 H49 119.1
C51 C50 C49 120(3)
C51 C50 H50 120.1
C49 C50 H50 120.1
C52 C51 C50 122(3)
C52 C51 H51 119.0
C50 C51 H51 119.0
C51 C52 C53 121(3)
C51 C52 H52 119.5
C53 C52 H52 119.5
C54 C53 C52 116(3)
C54 C53 H53 122.0
C52 C53 H53 122.0
C49 C54 C53 118(2)
C49 C54 C55 123(2)
C53 C54 C55 118(2)
C54 C55 C47 116.1(17)
C54 C55 C56 105.7(19)
C47 C55 C56 107.7(17)
C54 C55 H55 109.0
C47 C55 H55 109.0
C56 C55 H55 109.0
C72 C56 C55 111(2)
C72 C56 H56A 109.3
C55 C56 H56A 109.3
C72 C56 H56B 109.3
C55 C56 H56B 109.3
H56A C56 H56B 108.0
C58 C57 C62 122(3)
C58 C57 H57 119.0
C62 C57 H57 119.0
C59 C58 C57 113(3)
C59 C58 H58 123.6
C57 C58 H58 123.6
C60 C59 C58 126(3)
C60 C59 H59 116.9
C58 C59 H59 116.9
C59 C60 C61 118(3)
C59 C60 H60 120.8
C61 C60 H60 120.8
C62 C61 C60 117(3)
C62 C61 H61 121.5
C60 C61 H61 121.5
C61 C62 C57 122(3)
C61 C62 C63 119(3)
C57 C62 C63 118(2)
N4 C63 C62 108.6(17)
N4 C63 H63A 110.0
C62 C63 H63A 110.0
N4 C63 H63B 110.0
C62 C63 H63B 110.0
H63A C63 H63B 108.4
C65 C64 N4 131.1(18)
C65 C64 C69 124.4(18)
N4 C64 C69 104.5(15)
C64 C65 C66 116(2)
C64 C65 H65 122.2
C66 C65 H65 122.2
C67 C66 C65 122(2)
C67 C66 H66 119.1
C65 C66 H66 119.1
C66 C67 C68 121.2(19)
C66 C67 Cl2 118.3(15)
C68 C67 Cl2 120.5(16)
C69 C68 C67 120.4(19)
C69 C68 H68 119.8
C67 C68 H68 119.8
C68 C69 C64 116.7(18)
C68 C69 C70 135(2)
C64 C69 C70 108.1(17)
C69 C70 C48 113.4(15)
C69 C70 C71 105.8(17)
C48 C70 C71 106.5(15)
C69 C70 C72 108.1(15)
C48 C70 C72 107.0(16)
C71 C70 C72 116.3(14)
O3 C71 N4 129(2)
O3 C71 C70 129.5(19)
N4 C71 C70 101.9(16)
C73 C72 C56 114.2(18)
C73 C72 C70 110.1(15)
C56 C72 C70 110.7(15)
C73 C72 H72 107.2
C56 C72 H72 107.2
C70 C72 H72 107.2
O4 C73 C74 122(2)
O4 C73 C72 116.7(19)
C74 C73 C72 119.2(16)
C75 C74 C80 117.9(19)
C75 C74 C73 124.4(18)
C80 C74 C73 116.9(18)
C76 C75 C74 120.7(19)
C76 C75 H75 119.7
C74 C75 H75 119.7
C75 C76 C77 122.5(19)
C75 C76 H76 118.8
C77 C76 H76 118.8
C79 C77 C76 115.6(19)
C79 C77 C78 123(2)
C76 C77 C78 121(2)
C77 C78 H78A 109.5
C77 C78 H78B 109.5
H78A C78 H78B 109.5
C77 C78 H78C 109.5
H78A C78 H78C 109.5
H78B C78 H78C 109.5
C77 C79 C80 123.1(19)
C77 C79 H79 118.5
C80 C79 H79 118.5
C79 C80 C74 120.1(19)
C79 C80 H80 120.0
C74 C80 H80 120.0
C1 N1 C8 106.9(14)
C1 N1 H1 126.6
C8 N1 H1 126.6
C23 N2 C24 130.7(18)
C23 N2 C31 122.3(18)
C24 N2 C31 106.2(17)
C48 N3 C41 107.7(17)
C48 N3 H3A 126.2
C41 N3 H3A 126.2
C71 N4 C64 119.5(17)
C71 N4 C63 120.4(19)
C64 N4 C63 120.2(19)

loop_
_geom_bond_atom_site_label_1
_geom_bond_atom_site_label_2
_geom_bond_distance
C1 C2 1.34(3)
C1 N1 1.41(2)
C1 C6 1.42(3)
C2 C3 1.42(3)
C2 H2 0.9300
C3 C4 1.29(3)
C3 H3 0.9300
C4 C5 1.38(3)
C4 H4 0.9300
C5 C6 1.38(3)
C5 H5 0.9300
C6 C7 1.49(3)
C7 C8 1.22(3)
C7 C15 1.48(3)
C8 N1 1.44(2)
C8 C25 1.50(3)
C9 C10 1.33(3)
C9 C14 1.41(3)
C9 H9 0.9300
C10 C11 1.34(4)
C10 H10 0.9300
C11 C12 1.34(4)
C11 H11 0.9300
C12 C13 1.45(4)
C12 H12 0.9300
C13 C14 1.36(3)
C13 H13 0.9300
C14 C15 1.55(3)
C15 C16 1.48(3)
C15 H15 0.9800
C16 C32 1.53(3)
C16 H16A 0.9700
C16 H16B 0.9700
C17 C18 1.37(4)
C17 C22 1.40(4)
C17 H17 0.9300
C18 C19 1.27(4)
C18 H18 0.9300
C19 C20 1.49(4)
C19 H19 0.9300
C20 C21 1.29(4)
C20 H20 0.9300
C21 C22 1.52(4)
C21 H21 0.9300
C22 C23 1.41(4)
C23 N2 1.42(3)
C23 H23A 0.9700
C23 H23B 0.9700
C24 O1 1.28(2)
C24 N2 1.45(3)
C24 C25 1.50(3)
C25 C32 1.48(3)
C25 C26 1.52(3)
C26 C27 1.40(3)
C26 C31 1.42(3)
C27 C28 1.33(3)
C27 H27 0.9300
C28 C29 1.34(3)
C28 Cl1 1.83(2)
C29 C30 1.31(3)
C29 H29 0.9300
C30 C31 1.35(3)
C30 H30 0.9300
C31 N2 1.45(2)
C32 C33 1.57(2)
C32 H32 0.9800
C33 O2 1.21(2)
C33 C34 1.46(3)
C34 C35 1.37(2)
C34 C40 1.41(3)
C35 C36 1.35(3)
C35 H35 0.9300
C36 C37 1.28(3)
C36 H36 0.9300
C37 C39 1.49(3)
C37 C38 1.52(4)
C38 H38A 0.9600
C38 H38B 0.9600
C38 H38C 0.9600
C39 C40 1.41(3)
C39 H39 0.9300
C40 H40 0.9300
C41 C42 1.29(3)
C41 N3 1.42(3)
C41 C46 1.45(3)
C42 C43 1.18(3)
C42 H42 0.9300
C43 C44 1.58(4)
C43 H43 0.9300
C44 C45 1.39(4)
C44 H44 0.9300
C45 C46 1.37(3)
C45 H45 0.9300
C46 C47 1.38(3)
C47 C48 1.40(2)
C47 C55 1.54(3)
C48 N3 1.38(2)
C48 C70 1.52(2)
C49 C54 1.32(4)
C49 C50 1.36(3)
C49 H49 0.9300
C50 C51 1.32(4)
C50 H50 0.9300
C51 C52 1.27(4)
C51 H51 0.9300
C52 C53 1.43(4)
C52 H52 0.9300
C53 C54 1.41(4)
C53 H53 0.9300
C54 C55 1.51(3)
C55 C56 1.58(4)
C55 H55 0.9800
C56 C72 1.57(3)
C56 H56A 0.9700
C56 H56B 0.9700
C57 C58 1.40(4)
C57 C62 1.41(4)
C57 H57 0.9300
C58 C59 1.40(4)
C58 H58 0.9300
C59 C60 1.33(4)
C59 H59 0.9300
C60 C61 1.46(4)
C60 H60 0.9300
C61 C62 1.32(4)
C61 H61 0.9300
C62 C63 1.62(3)
C63 N4 1.58(2)
C63 H63A 0.9700
C63 H63B 0.9700
C64 C65 1.37(3)
C64 N4 1.38(2)
C64 C69 1.42(3)
C65 C66 1.44(3)
C65 H65 0.9300
C66 C67 1.32(3)
C66 H66 0.9300
C67 C68 1.42(3)
C67 Cl2 1.69(2)
C68 C69 1.37(3)
C68 H68 0.9300
C69 C70 1.46(3)
C70 C71 1.54(3)
C70 C72 1.57(3)
C71 O3 1.18(2)
C71 N4 1.32(3)
C72 C73 1.53(3)
C72 H72 0.9800
C73 O4 1.22(2)
C73 C74 1.46(3)
C74 C75 1.38(3)
C74 C80 1.38(3)
C75 C76 1.35(3)
C75 H75 0.9300
C76 C77 1.40(3)
C76 H76 0.9300
C77 C79 1.37(3)
C77 C78 1.56(3)
C78 H78A 0.9600
C78 H78B 0.9600
C78 H78C 0.9600
C79 C80 1.37(3)
C79 H79 0.9300
C80 H80 0.9300
N1 H1 0.8600
N3 H3A 0.8600
